data_4027747
loop_
_publ_author_name
'Bharat Kumar'
'Benjamin T. King'

_publ_section_title
;
 Synthesis of
 1,8,9,16-Tetrakis(trimethylsilyl)tetra-cata-tetrabenzoquadrannulene
;
_journal_name_full 'Journal of Organic Chemistry'
_journal_page_first 10617
_journal_page_last 10622
_journal_paper_doi 10.1021/jo3015648
_journal_volume 77
_journal_year 2012
_chemical_formula_moiety 'C44 H44'
_chemical_formula_sum 'C44 H44'
_chemical_formula_weight 572.79
_chemical_name_systematic
; 
 ? 
;
_space_group_IT_number 2
_symmetry_cell_setting triclinic
_symmetry_space_group_name_Hall '-P 1'
_symmetry_space_group_name_H-M 'P -1'
_atom_sites_solution_hydrogens geom
_atom_sites_solution_primary direct
_atom_sites_solution_secondary difmap
_audit_creation_method SHELXL-97
_cell_angle_alpha 94.95
_cell_angle_beta 91.91
_cell_angle_gamma 103.19
_cell_formula_units_Z 2
_cell_length_a 8.2772(2)
_cell_length_b 9.2440(2)
_cell_length_c 22.2287(5)
_cell_measurement_reflns_used 301
_cell_measurement_temperature 100(2)
_cell_measurement_theta_max 32.012
_cell_measurement_theta_min 2.274
_cell_volume 1647.30(7)
_computing_structure_refinement 'SHELXL-97 (Sheldrick, 2008)'
_computing_structure_solution 'SHELXS-97 (Sheldrick, 2008)'
_diffrn_ambient_temperature 100(2)
_diffrn_measured_fraction_theta_full 1.000
_diffrn_measured_fraction_theta_max 1.000
_diffrn_measurement_device_type 'Bruker APEX CCD area-detector'
_diffrn_measurement_method '\f- and \w-scans'
_diffrn_radiation_monochromator graphite
_diffrn_radiation_source 'fine-focus sealed tube'
_diffrn_radiation_type MoK\a
_diffrn_radiation_wavelength 0.71073
_diffrn_reflns_av_R_equivalents 0.0215
_diffrn_reflns_av_sigmaI/netI 0.0185
_diffrn_reflns_limit_h_max 9
_diffrn_reflns_limit_h_min -9
_diffrn_reflns_limit_k_max 10
_diffrn_reflns_limit_k_min -10
_diffrn_reflns_limit_l_max 26
_diffrn_reflns_limit_l_min -26
_diffrn_reflns_number 22290
_diffrn_reflns_theta_full 25.00
_diffrn_reflns_theta_max 25.00
_diffrn_reflns_theta_min 1.84
_exptl_absorpt_coefficient_mu 0.065
_exptl_absorpt_correction_T_max 0.9952
_exptl_absorpt_correction_T_min 0.9772
_exptl_absorpt_correction_type multi-scan
_exptl_absorpt_process_details 'SADABS (Bruker, 2002)'
_exptl_crystal_colour YELLOW
_exptl_crystal_density_diffrn 1.155
_exptl_crystal_description BLOCK
_exptl_crystal_F_000 616
_exptl_crystal_size_max 0.36
_exptl_crystal_size_mid 0.21
_exptl_crystal_size_min 0.08
_refine_diff_density_max 0.538
_refine_diff_density_min -0.279
_refine_diff_density_rms 0.047
_refine_ls_extinction_method none
_refine_ls_goodness_of_fit_ref 1.048
_refine_ls_hydrogen_treatment constr
_refine_ls_matrix_type full
_refine_ls_number_parameters 401
_refine_ls_number_reflns 5779
_refine_ls_number_restraints 0
_refine_ls_restrained_S_all 1.048
_refine_ls_R_factor_all 0.0485
_refine_ls_R_factor_gt 0.0408
_refine_ls_shift/su_max 0.000
_refine_ls_shift/su_mean 0.000
_refine_ls_structure_factor_coef Fsqd
_refine_ls_weighting_details 'calc w=1/[\s^2^(Fo^2^)+(0.0795P)^2^+0.2826P] where P=(Fo^2^+2Fc^2^)/3'
_refine_ls_weighting_scheme calc
_refine_ls_wR_factor_gt 0.1205
_refine_ls_wR_factor_ref 0.1268
_reflns_number_gt 4934
_reflns_number_total 5779
_reflns_threshold_expression >2sigma(I)
_cod_data_source_file jo3015648_si_003.cif
_cod_data_source_block b_109_0m
_cod_original_cell_volume 1647.26(7)
_cod_database_code 4027747

loop_
_symmetry_equiv_pos_as_xyz
'x, y, z'
'-x, -y, -z'

loop_
_atom_site_label
_atom_site_type_symbol
_atom_site_fract_x
_atom_site_fract_y
_atom_site_fract_z
_atom_site_U_iso_or_equiv
_atom_site_adp_type
_atom_site_occupancy
_atom_site_symmetry_multiplicity
_atom_site_calc_flag
_atom_site_refinement_flags
C19 C 0.43660(14) 0.59609(13) 0.24108(5) 0.0169(3) Uani 1 1 d .
C13 C 0.62659(15) 0.70672(14) 0.14646(6) 0.0196(3) Uani 1 1 d .
C17 C 0.25124(14) 0.68177(13) 0.39499(5) 0.0177(3) Uani 1 1 d .
C18 C 0.36484(14) 0.62722(13) 0.30047(5) 0.0172(3) Uani 1 1 d .
C15 C 0.44364(14) 0.78298(13) 0.30063(5) 0.0172(3) Uani 1 1 d .
C20 C 0.55226(15) 0.55110(14) 0.14601(6) 0.0193(3) Uani 1 1 d .
C27 C 0.38529(15) 0.33488(13) 0.19432(5) 0.0189(3) Uani 1 1 d .
C16 C 0.33300(15) 0.83605(13) 0.39543(5) 0.0182(3) Uani 1 1 d .
C23 C 0.50758(15) 1.04513(13) 0.34475(5) 0.0193(3) Uani 1 1 d .
C14 C 0.51318(14) 0.75249(13) 0.24132(5) 0.0176(3) Uani 1 1 d .
C12 C 0.45399(14) 0.49197(13) 0.19562(5) 0.0178(3) Uani 1 1 d .
C38 C 0.04138(15) 0.02493(13) 0.31499(5) 0.0195(3) Uani 1 1 d .
H38A H 0.0069 0.0522 0.2752 0.023 Uiso 1 1 calc R
H38B H 0.1604 0.0230 0.3143 0.023 Uiso 1 1 calc R
C6 C 0.43271(14) 0.89012(13) 0.34562(5) 0.0178(3) Uani 1 1 d .
C5 C 0.60795(14) 0.81286(13) 0.19673(6) 0.0190(3) Uani 1 1 d .
C22 C 0.74885(15) 1.09918(14) 0.20084(6) 0.0218(3) Uani 1 1 d .
C2 C 0.66583(16) 0.50763(15) 0.04829(6) 0.0260(3) Uani 1 1 d .
H2 H 0.6786 0.4407 0.0148 0.031 Uiso 1 1 calc R
C21 C 0.68580(15) 0.96828(14) 0.19842(6) 0.0203(3) Uani 1 1 d .
C11 C 0.26693(14) 0.57150(13) 0.34543(5) 0.0169(3) Uani 1 1 d .
C24 C 0.56451(15) 1.17647(14) 0.34385(6) 0.0217(3) Uani 1 1 d .
C30 C 0.92369(15) 1.29938(13) 0.14696(6) 0.0206(3) Uani 1 1 d .
H30A H 1.0084 1.2396 0.1420 0.025 Uiso 1 1 calc R
H30B H 0.8455 1.2734 0.1109 0.025 Uiso 1 1 calc R
C34 C 0.60757(16) 1.42447(13) 0.40394(6) 0.0215(3) Uani 1 1 d .
H34A H 0.4872 1.4173 0.4076 0.026 Uiso 1 1 calc R
H34B H 0.6479 1.3791 0.4385 0.026 Uiso 1 1 calc R
C37 C 0.01886(16) 0.14294(13) 0.36453(6) 0.0212(3) Uani 1 1 d .
H37A H -0.1010 0.1405 0.3665 0.025 Uiso 1 1 calc R
H37B H 0.0578 0.1172 0.4039 0.025 Uiso 1 1 calc R
C25 C 0.18271(15) 0.41851(13) 0.34728(5) 0.0178(3) Uani 1 1 d .
C8 C 0.21969(16) 0.88841(14) 0.49207(6) 0.0250(3) Uani 1 1 d .
H8 H 0.2095 0.9576 0.5251 0.030 Uiso 1 1 calc R
C9 C 0.13776(16) 0.73803(14) 0.49136(6) 0.0236(3) Uani 1 1 d .
H9 H 0.0710 0.7053 0.5237 0.028 Uiso 1 1 calc R
C3 C 0.73907(17) 0.65993(15) 0.04913(6) 0.0276(3) Uani 1 1 d .
H3 H 0.8024 0.6963 0.0165 0.033 Uiso 1 1 calc R
C41 C 0.28305(17) 0.03838(14) 0.18385(6) 0.0253(3) Uani 1 1 d .
H41A H 0.1632 0.0092 0.1913 0.030 Uiso 1 1 calc R
H41B H 0.3443 -0.0017 0.2150 0.030 Uiso 1 1 calc R
C28 C 0.33684(15) 0.20151(14) 0.19009(5) 0.0206(3) Uani 1 1 d .
C39 C -0.06002(16) -0.12963(13) 0.32489(6) 0.0226(3) Uani 1 1 d .
H39A H -0.1790 -0.1275 0.3257 0.027 Uiso 1 1 calc R
H39B H -0.0255 -0.1566 0.3647 0.027 Uiso 1 1 calc R
C26 C 0.10847(15) 0.29476(13) 0.35527(5) 0.0193(3) Uani 1 1 d .
C35 C 0.69804(16) 1.58808(14) 0.40684(6) 0.0249(3) Uani 1 1 d .
H35A H 0.8179 1.5947 0.4020 0.030 Uiso 1 1 calc R
H35B H 0.6555 1.6336 0.3727 0.030 Uiso 1 1 calc R
C31 C 1.00899(15) 1.46441(14) 0.15043(6) 0.0222(3) Uani 1 1 d .
H31A H 1.0851 1.4913 0.1870 0.027 Uiso 1 1 calc R
H31B H 0.9242 1.5244 0.1541 0.027 Uiso 1 1 calc R
C1 C 0.57550(15) 0.45473(14) 0.09568(6) 0.0222(3) Uani 1 1 d .
H1 H 0.5274 0.3508 0.0947 0.027 Uiso 1 1 calc R
C4 C 0.71933(16) 0.75720(15) 0.09732(6) 0.0247(3) Uani 1 1 d .
H4 H 0.7693 0.8605 0.0974 0.030 Uiso 1 1 calc R
C10 C 0.15379(15) 0.63750(14) 0.44378(6) 0.0203(3) Uani 1 1 d .
H10 H 0.0976 0.5357 0.4439 0.024 Uiso 1 1 calc R
C29 C 0.82873(16) 1.25849(13) 0.20309(6) 0.0216(3) Uani 1 1 d .
H29A H 0.9066 1.2867 0.2392 0.026 Uiso 1 1 calc R
H29B H 0.7427 1.3169 0.2075 0.026 Uiso 1 1 calc R
C7 C 0.31500(16) 0.93605(14) 0.44488(6) 0.0221(3) Uani 1 1 d .
H7 H 0.3698 1.0385 0.4457 0.027 Uiso 1 1 calc R
C33 C 0.63441(17) 1.33736(13) 0.34485(6) 0.0241(3) Uani 1 1 d .
H33A H 0.5825 1.3757 0.3107 0.029 Uiso 1 1 calc R
H33B H 0.7551 1.3548 0.3390 0.029 Uiso 1 1 calc R
C42 C 0.31184(18) -0.03184(15) 0.12117(6) 0.0302(3) Uani 1 1 d .
H42A H 0.4287 0.0074 0.1116 0.036 Uiso 1 1 calc R
H42B H 0.2941 -0.1412 0.1222 0.036 Uiso 1 1 calc R
C32 C 1.10721(17) 1.50221(15) 0.09471(6) 0.0292(3) Uani 1 1 d .
H32A H 1.1913 1.4430 0.0910 0.044 Uiso 1 1 calc R
H32B H 1.1620 1.6087 0.0988 0.044 Uiso 1 1 calc R
H32C H 1.0315 1.4792 0.0586 0.044 Uiso 1 1 calc R
C43 C 0.19867(18) -0.00071(16) 0.07186(7) 0.0340(3) Uani 1 1 d .
H43A H 0.2213 0.1083 0.0690 0.041 Uiso 1 1 calc R
H43B H 0.0818 -0.0344 0.0826 0.041 Uiso 1 1 calc R
C36 C 0.67716(19) 1.67653(15) 0.46581(7) 0.0336(3) Uani 1 1 d .
H36A H 0.5596 1.6769 0.4695 0.050 Uiso 1 1 calc R
H36B H 0.7425 1.7794 0.4661 0.050 Uiso 1 1 calc R
H36C H 0.7159 1.6304 0.4999 0.050 Uiso 1 1 calc R
C40 C -0.03861(17) -0.24854(14) 0.27566(6) 0.0273(3) Uani 1 1 d .
H40A H -0.0739 -0.2230 0.2362 0.041 Uiso 1 1 calc R
H40B H -0.1067 -0.3458 0.2837 0.041 Uiso 1 1 calc R
H40C H 0.0785 -0.2532 0.2755 0.041 Uiso 1 1 calc R
C44 C 0.2211(2) -0.07904(18) 0.01020(7) 0.0433(4) Uani 1 1 d .
H44A H 0.3364 -0.0455 -0.0008 0.065 Uiso 1 1 calc R
H44B H 0.1463 -0.0545 -0.0204 0.065 Uiso 1 1 calc R
H44C H 0.1951 -0.1873 0.0124 0.065 Uiso 1 1 calc R

loop_
_atom_site_aniso_label
_atom_site_aniso_U_11
_atom_site_aniso_U_22
_atom_site_aniso_U_33
_atom_site_aniso_U_23
_atom_site_aniso_U_13
_atom_site_aniso_U_12
C19 0.0152(6) 0.0156(6) 0.0196(6) 0.0030(5) -0.0006(5) 0.0024(5)
C13 0.0167(6) 0.0206(7) 0.0219(6) 0.0039(5) -0.0012(5) 0.0045(5)
C17 0.0160(6) 0.0155(6) 0.0214(6) 0.0020(5) -0.0030(5) 0.0036(5)
C18 0.0171(6) 0.0135(6) 0.0208(6) 0.0011(5) -0.0016(5) 0.0038(5)
C15 0.0158(6) 0.0143(6) 0.0210(6) 0.0042(5) -0.0009(5) 0.0020(5)
C20 0.0165(6) 0.0205(6) 0.0213(6) 0.0021(5) -0.0020(5) 0.0058(5)
C27 0.0199(6) 0.0189(7) 0.0177(6) 0.0006(5) 0.0005(5) 0.0047(5)
C16 0.0170(6) 0.0163(6) 0.0208(6) 0.0021(5) -0.0027(5) 0.0033(5)
C23 0.0201(6) 0.0171(7) 0.0200(6) 0.0013(5) 0.0007(5) 0.0031(5)
C14 0.0165(6) 0.0150(6) 0.0210(6) 0.0018(5) -0.0020(5) 0.0033(5)
C12 0.0155(6) 0.0168(6) 0.0207(6) 0.0017(5) -0.0018(5) 0.0035(5)
C38 0.0207(6) 0.0164(6) 0.0211(6) 0.0018(5) 0.0014(5) 0.0033(5)
C6 0.0164(6) 0.0149(6) 0.0213(6) 0.0017(5) -0.0023(5) 0.0026(5)
C5 0.0163(6) 0.0180(6) 0.0226(6) 0.0043(5) -0.0010(5) 0.0033(5)
C22 0.0208(6) 0.0227(7) 0.0221(6) 0.0051(5) 0.0017(5) 0.0041(5)
C2 0.0271(7) 0.0302(7) 0.0216(6) 0.0000(5) 0.0024(5) 0.0093(6)
C21 0.0191(6) 0.0199(7) 0.0215(6) 0.0049(5) 0.0017(5) 0.0027(5)
C11 0.0153(6) 0.0150(6) 0.0204(6) 0.0027(5) -0.0016(5) 0.0032(5)
C24 0.0244(7) 0.0179(7) 0.0216(6) 0.0011(5) 0.0001(5) 0.0029(5)
C30 0.0221(6) 0.0176(6) 0.0213(6) -0.0012(5) 0.0018(5) 0.0039(5)
C34 0.0230(6) 0.0164(6) 0.0240(7) 0.0020(5) -0.0018(5) 0.0030(5)
C37 0.0240(6) 0.0146(6) 0.0238(6) 0.0027(5) 0.0041(5) 0.0010(5)
C25 0.0185(6) 0.0167(6) 0.0181(6) 0.0007(5) 0.0005(5) 0.0040(5)
C8 0.0322(7) 0.0187(7) 0.0227(7) -0.0018(5) 0.0035(5) 0.0044(5)
C9 0.0263(7) 0.0213(7) 0.0224(6) 0.0032(5) 0.0041(5) 0.0033(5)
C3 0.0275(7) 0.0324(8) 0.0240(7) 0.0075(6) 0.0071(5) 0.0069(6)
C41 0.0355(7) 0.0148(6) 0.0243(7) 0.0020(5) 0.0046(5) 0.0027(5)
C28 0.0227(6) 0.0197(7) 0.0189(6) 0.0002(5) 0.0020(5) 0.0048(5)
C39 0.0226(6) 0.0159(6) 0.0279(7) 0.0018(5) 0.0003(5) 0.0016(5)
C26 0.0215(6) 0.0159(6) 0.0198(6) 0.0007(5) 0.0019(5) 0.0034(5)
C35 0.0247(7) 0.0161(6) 0.0319(7) 0.0016(5) -0.0030(5) 0.0014(5)
C31 0.0226(6) 0.0178(6) 0.0243(7) 0.0013(5) 0.0035(5) 0.0013(5)
C1 0.0214(6) 0.0219(7) 0.0235(6) 0.0013(5) 0.0001(5) 0.0059(5)
C4 0.0236(7) 0.0247(7) 0.0260(7) 0.0074(5) 0.0029(5) 0.0040(5)
C10 0.0209(6) 0.0166(6) 0.0226(6) 0.0028(5) 0.0005(5) 0.0026(5)
C29 0.0240(6) 0.0160(6) 0.0232(6) 0.0013(5) 0.0017(5) 0.0017(5)
C7 0.0249(7) 0.0151(6) 0.0246(7) 0.0004(5) -0.0014(5) 0.0018(5)
C33 0.0303(7) 0.0144(6) 0.0255(7) 0.0030(5) 0.0023(5) 0.0004(5)
C42 0.0397(8) 0.0210(7) 0.0292(7) -0.0013(5) 0.0014(6) 0.0071(6)
C32 0.0297(7) 0.0266(7) 0.0292(7) 0.0063(6) 0.0067(6) 0.0001(6)
C43 0.0354(8) 0.0303(8) 0.0348(8) -0.0017(6) -0.0015(6) 0.0071(6)
C36 0.0371(8) 0.0218(7) 0.0393(8) -0.0046(6) -0.0028(6) 0.0053(6)
C40 0.0284(7) 0.0183(7) 0.0338(7) -0.0024(5) -0.0031(6) 0.0047(5)
C44 0.0635(11) 0.0375(9) 0.0264(8) -0.0022(6) -0.0047(7) 0.0099(8)

loop_
_atom_type_symbol
_atom_type_description
_atom_type_scat_dispersion_real
_atom_type_scat_dispersion_imag
_atom_type_scat_source
C C 0.0033 0.0016 'International Tables Vol C Tables 4.2.6.8 and 6.1.1.4'
H H 0.0000 0.0000 'International Tables Vol C Tables 4.2.6.8 and 6.1.1.4'

loop_
_geom_angle_atom_site_label_1
_geom_angle_atom_site_label_2
_geom_angle_atom_site_label_3
_geom_angle
C12 C19 C14 122.76(11)
C12 C19 C18 147.46(11)
C14 C19 C18 89.78(9)
C4 C13 C20 118.92(11)
C4 C13 C5 119.92(11)
C20 C13 C5 121.16(11)
C10 C17 C16 118.17(11)
C10 C17 C11 120.18(11)
C16 C17 C11 121.65(11)
C11 C18 C15 122.91(11)
C11 C18 C19 147.31(11)
C15 C18 C19 89.76(9)
C6 C15 C18 124.28(11)
C6 C15 C14 145.44(11)
C18 C15 C14 90.28(9)
C1 C20 C13 118.02(11)
C1 C20 C12 120.50(11)
C13 C20 C12 121.48(11)
C28 C27 C12 174.87(13)
C7 C16 C17 118.87(11)
C7 C16 C6 120.12(11)
C17 C16 C6 121.02(11)
C24 C23 C6 177.48(13)
C5 C14 C19 124.24(11)
C5 C14 C15 145.59(11)
C19 C14 C15 90.17(9)
C19 C12 C27 124.87(11)
C19 C12 C20 115.29(11)
C27 C12 C20 119.84(11)
C39 C38 C37 111.82(10)
C39 C38 H38A 109.3
C37 C38 H38A 109.3
C39 C38 H38B 109.3
C37 C38 H38B 109.3
H38A C38 H38B 107.9
C15 C6 C23 124.02(11)
C15 C6 C16 115.04(11)
C23 C6 C16 120.92(11)
C14 C5 C21 123.36(11)
C14 C5 C13 115.05(11)
C21 C5 C13 121.58(11)
C21 C22 C29 178.82(13)
C1 C2 C3 120.10(12)
C1 C2 H2 120.0
C3 C2 H2 120.0
C22 C21 C5 178.55(13)
C18 C11 C25 125.55(11)
C18 C11 C17 115.07(11)
C25 C11 C17 119.38(10)
C23 C24 C33 178.19(13)
C31 C30 C29 112.54(10)
C31 C30 H30A 109.1
C29 C30 H30A 109.1
C31 C30 H30B 109.1
C29 C30 H30B 109.1
H30A C30 H30B 107.8
C35 C34 C33 111.86(10)
C35 C34 H34A 109.2
C33 C34 H34A 109.2
C35 C34 H34B 109.2
C33 C34 H34B 109.2
H34A C34 H34B 107.9
C26 C37 C38 113.65(10)
C26 C37 H37A 108.8
C38 C37 H37A 108.8
C26 C37 H37B 108.8
C38 C37 H37B 108.8
H37A C37 H37B 107.7
C26 C25 C11 172.75(12)
C7 C8 C9 119.93(11)
C7 C8 H8 120.0
C9 C8 H8 120.0
C10 C9 C8 120.06(11)
C10 C9 H9 120.0
C8 C9 H9 120.0
C4 C3 C2 119.98(12)
C4 C3 H3 120.0
C2 C3 H3 120.0
C28 C41 C42 112.87(10)
C28 C41 H41A 109.0
C42 C41 H41A 109.0
C28 C41 H41B 109.0
C42 C41 H41B 109.0
H41A C41 H41B 107.8
C27 C28 C41 177.98(13)
C38 C39 C40 112.32(10)
C38 C39 H39A 109.1
C40 C39 H39A 109.1
C38 C39 H39B 109.1
C40 C39 H39B 109.1
H39A C39 H39B 107.9
C25 C26 C37 179.36(13)
C36 C35 C34 112.99(11)
C36 C35 H35A 109.0
C34 C35 H35A 109.0
C36 C35 H35B 109.0
C34 C35 H35B 109.0
H35A C35 H35B 107.8
C30 C31 C32 111.74(10)
C30 C31 H31A 109.3
C32 C31 H31A 109.3
C30 C31 H31B 109.3
C32 C31 H31B 109.3
H31A C31 H31B 107.9
C2 C1 C20 121.63(12)
C2 C1 H1 119.2
C20 C1 H1 119.2
C3 C4 C13 121.35(12)
C3 C4 H4 119.3
C13 C4 H4 119.3
C9 C10 C17 121.64(11)
C9 C10 H10 119.2
C17 C10 H10 119.2
C22 C29 C30 113.05(10)
C22 C29 H29A 109.0
C30 C29 H29A 109.0
C22 C29 H29B 109.0
C30 C29 H29B 109.0
H29A C29 H29B 107.8
C8 C7 C16 121.32(11)
C8 C7 H7 119.3
C16 C7 H7 119.3
C24 C33 C34 112.87(10)
C24 C33 H33A 109.0
C34 C33 H33A 109.0
C24 C33 H33B 109.0
C34 C33 H33B 109.0
H33A C33 H33B 107.8
C43 C42 C41 112.93(12)
C43 C42 H42A 109.0
C41 C42 H42A 109.0
C43 C42 H42B 109.0
C41 C42 H42B 109.0
H42A C42 H42B 107.8
C31 C32 H32A 109.5
C31 C32 H32B 109.5
H32A C32 H32B 109.5
C31 C32 H32C 109.5
H32A C32 H32C 109.5
H32B C32 H32C 109.5
C42 C43 C44 112.48(12)
C42 C43 H43A 109.1
C44 C43 H43A 109.1
C42 C43 H43B 109.1
C44 C43 H43B 109.1
H43A C43 H43B 107.8
C35 C36 H36A 109.5
C35 C36 H36B 109.5
H36A C36 H36B 109.5
C35 C36 H36C 109.5
H36A C36 H36C 109.5
H36B C36 H36C 109.5
C39 C40 H40A 109.5
C39 C40 H40B 109.5
H40A C40 H40B 109.5
C39 C40 H40C 109.5
H40A C40 H40C 109.5
H40B C40 H40C 109.5
C43 C44 H44A 109.5
C43 C44 H44B 109.5
H44A C44 H44B 109.5
C43 C44 H44C 109.5
H44A C44 H44C 109.5
H44B C44 H44C 109.5

loop_
_geom_bond_atom_site_label_1
_geom_bond_atom_site_label_2
_geom_bond_distance
C19 C12 1.3686(17)
C19 C14 1.4395(16)
C19 C18 1.4978(17)
C13 C4 1.4074(18)
C13 C20 1.4287(17)
C13 C5 1.4583(17)
C17 C10 1.4068(17)
C17 C16 1.4313(16)
C17 C11 1.4648(16)
C18 C11 1.3686(17)
C18 C15 1.4383(16)
C15 C6 1.3657(17)
C15 C14 1.4864(17)
C20 C1 1.4153(18)
C20 C12 1.4621(17)
C27 C28 1.2006(17)
C27 C12 1.4310(16)
C16 C7 1.4083(18)
C16 C6 1.4579(17)
C23 C24 1.2001(17)
C23 C6 1.4275(16)
C14 C5 1.3625(17)
C38 C39 1.5210(16)
C38 C37 1.5286(16)
C38 H38A 0.9900
C38 H38B 0.9900
C5 C21 1.4308(16)
C22 C21 1.1992(17)
C22 C29 1.4659(16)
C2 C1 1.3720(18)
C2 C3 1.3982(18)
C2 H2 0.9500
C11 C25 1.4317(16)
C24 C33 1.4655(16)
C30 C31 1.5219(16)
C30 C29 1.5259(17)
C30 H30A 0.9900
C30 H30B 0.9900
C34 C35 1.5216(16)
C34 C33 1.5303(17)
C34 H34A 0.9900
C34 H34B 0.9900
C37 C26 1.4653(16)
C37 H37A 0.9900
C37 H37B 0.9900
C25 C26 1.1997(17)
C8 C7 1.3759(18)
C8 C9 1.3992(17)
C8 H8 0.9500
C9 C10 1.3768(18)
C9 H9 0.9500
C3 C4 1.3765(19)
C3 H3 0.9500
C41 C28 1.4644(17)
C41 C42 1.5349(18)
C41 H41A 0.9900
C41 H41B 0.9900
C39 C40 1.5269(17)
C39 H39A 0.9900
C39 H39B 0.9900
C35 C36 1.5203(19)
C35 H35A 0.9900
C35 H35B 0.9900
C31 C32 1.5261(18)
C31 H31A 0.9900
C31 H31B 0.9900
C1 H1 0.9500
C4 H4 0.9500
C10 H10 0.9500
C29 H29A 0.9900
C29 H29B 0.9900
C7 H7 0.9500
C33 H33A 0.9900
C33 H33B 0.9900
C42 C43 1.507(2)
C42 H42A 0.9900
C42 H42B 0.9900
C32 H32A 0.9800
C32 H32B 0.9800
C32 H32C 0.9800
C43 C44 1.531(2)
C43 H43A 0.9900
C43 H43B 0.9900
C36 H36A 0.9800
C36 H36B 0.9800
C36 H36C 0.9800
C40 H40A 0.9800
C40 H40B 0.9800
C40 H40C 0.9800
C44 H44A 0.9800
C44 H44B 0.9800
C44 H44C 0.9800

loop_
_cod_related_entry_id
_cod_related_entry_database
_cod_related_entry_code
1 ChemSpider 30659575
